data_7104329
loop_
_publ_author_name
'Zhang, Lu'
'Kerszulis, Justin A'
'Clark, Ronald J'
'Ye, Tao'
'Zhu, Lei'

_publ_section_title
;
 Catechol boronate formation and its electrochemical oxidation.
;
_journal_issue 16
_journal_name_full 'Chemical communications (Cambridge, England)'
_journal_page_first 2151
_journal_page_last 2153
_journal_paper_doi 10.1039/b900016j
_journal_volume 34
_journal_year 2009
_chemical_formula_moiety 'C30 H27 B N2 O5'
_chemical_formula_sum 'C30 H27 B N2 O5'
_chemical_formula_weight 506.35
_chemical_name_systematic
;
?
;
_space_group_IT_number 14
_symmetry_cell_setting monoclinic
_symmetry_space_group_name_Hall '-P 2ybc'
_symmetry_space_group_name_H-M 'P 1 21/c 1'
_atom_sites_solution_hydrogens geom
_atom_sites_solution_primary direct
_atom_sites_solution_secondary difmap
_audit_creation_method SHELXL-97
_cell_angle_alpha 90.00
_cell_angle_beta 105.615(2)
_cell_angle_gamma 90.00
_cell_formula_units_Z 4
_cell_length_a 10.7385(4)
_cell_length_b 12.4075(5)
_cell_length_c 19.1650(8)
_cell_measurement_reflns_used 9064
_cell_measurement_temperature 173(2)
_cell_measurement_theta_max 19.23
_cell_measurement_theta_min 2.21
_cell_volume 2459.26(17)
_computing_cell_refinement 'Bruker SAINT'
_computing_data_collection 'Bruker APEX2'
_computing_data_reduction 'Bruker SAINT'
_computing_molecular_graphics 'Bruker SHELXTL'
_computing_publication_material 'Bruker SHELXTL'
_computing_structure_refinement 'SHELXL-97 (Sheldrick, 2008)'
_computing_structure_solution 'SHELXS-97 (Sheldrick, 2008)'
_diffrn_ambient_temperature 173(2)
_diffrn_measured_fraction_theta_full 0.996
_diffrn_measured_fraction_theta_max 0.996
_diffrn_measurement_device_type 'Bruker APEX-II CCD'
_diffrn_measurement_method '\f and \w scans'
_diffrn_radiation_monochromator graphite
_diffrn_radiation_source 'fine-focus sealed tube'
_diffrn_radiation_type MoK\a
_diffrn_radiation_wavelength 0.71073
_diffrn_reflns_av_R_equivalents 0.0499
_diffrn_reflns_av_sigmaI/netI 0.0236
_diffrn_reflns_limit_h_max 9
_diffrn_reflns_limit_h_min -9
_diffrn_reflns_limit_k_max 11
_diffrn_reflns_limit_k_min -11
_diffrn_reflns_limit_l_max 17
_diffrn_reflns_limit_l_min -17
_diffrn_reflns_number 19127
_diffrn_reflns_theta_full 19.26
_diffrn_reflns_theta_max 19.26
_diffrn_reflns_theta_min 1.97
_exptl_absorpt_coefficient_mu 0.093
_exptl_absorpt_correction_T_max 0.9844
_exptl_absorpt_correction_T_min 0.9835
_exptl_absorpt_correction_type empirical
_exptl_absorpt_process_details SADABS
_exptl_crystal_colour yellow
_exptl_crystal_density_diffrn 1.368
_exptl_crystal_density_method 'not measured'
_exptl_crystal_description parallalpiped
_exptl_crystal_F_000 1064
_exptl_crystal_size_max 0.18
_exptl_crystal_size_mid 0.17
_exptl_crystal_size_min 0.17
_refine_diff_density_max 0.416
_refine_diff_density_min -0.227
_refine_diff_density_rms 0.037
_refine_ls_extinction_method none
_refine_ls_goodness_of_fit_ref 1.079
_refine_ls_hydrogen_treatment mixed
_refine_ls_matrix_type full
_refine_ls_number_parameters 349
_refine_ls_number_reflns 2044
_refine_ls_number_restraints 0
_refine_ls_restrained_S_all 1.079
_refine_ls_R_factor_all 0.0499
_refine_ls_R_factor_gt 0.0442
_refine_ls_shift/su_max 0.000
_refine_ls_shift/su_mean 0.000
_refine_ls_structure_factor_coef Fsqd
_refine_ls_weighting_details 'calc w=1/[\s^2^(Fo^2^)+(0.0546P)^2^+2.7363P] where P=(Fo^2^+2Fc^2^)/3'
_refine_ls_weighting_scheme calc
_refine_ls_wR_factor_gt 0.1143
_refine_ls_wR_factor_ref 0.1185
_reflns_number_gt 1815
_reflns_number_total 2044
_reflns_threshold_expression >2sigma(I)
_cod_data_source_file b900016j.txt
_cod_data_source_block zhu25
_cod_depositor_comments
;
The following automatic conversions were performed:
'_symmetry_cell_setting' value 'Monoclinic' changed to 'monoclinic'
according to '/home/saulius/struct/CIF-dictionaries/cif_core.dic'
dictionary named 'cif_core.dic' version 2.4.1 from 2010-06-29.

Automatic conversion script
Id: cif_fix_enum 1527 2010-12-29 10:47:43Z saulius 
;
_cod_original_sg_symbol_Hall -P2ybc
_cod_original_sg_symbol_H-M P2(1)/c
_cod_database_code 7104329

loop_
_symmetry_equiv_pos_as_xyz
'x, y, z'
'-x, y+1/2, -z+1/2'
'-x, -y, -z'
'x, -y-1/2, z-1/2'

loop_
_atom_site_label
_atom_site_type_symbol
_atom_site_fract_x
_atom_site_fract_y
_atom_site_fract_z
_atom_site_U_iso_or_equiv
_atom_site_adp_type
_atom_site_occupancy
_atom_site_symmetry_multiplicity
_atom_site_calc_flag
_atom_site_refinement_flags
_atom_site_disorder_assembly
_atom_site_disorder_group
C1 C 0.2640(3) 0.5957(3) 0.52186(19) 0.0347(10) Uani 1 1 d . . .
C2 C 0.2383(3) 0.6816(3) 0.5659(2) 0.0420(10) Uani 1 1 d . . .
H2 H 0.2695 0.6764 0.6171 0.050 Uiso 1 1 calc R . .
C3 C 0.1708(4) 0.7700(3) 0.5363(3) 0.0507(11) Uani 1 1 d . . .
H3 H 0.1574 0.8267 0.5668 0.061 Uiso 1 1 calc R . .
C4 C 0.1199(4) 0.7790(4) 0.4607(3) 0.0553(12) Uani 1 1 d . . .
H4 H 0.0707 0.8406 0.4407 0.066 Uiso 1 1 calc R . .
C5 C 0.1409(4) 0.7002(4) 0.4166(2) 0.0509(12) Uani 1 1 d . . .
H5 H 0.1055 0.7069 0.3657 0.061 Uiso 1 1 calc R . .
C6 C 0.2156(3) 0.6069(3) 0.4451(2) 0.0400(10) Uani 1 1 d . . .
C7 C 0.2435(4) 0.5289(4) 0.4002(2) 0.0442(11) Uani 1 1 d . . .
H7 H 0.2086 0.5360 0.3494 0.053 Uiso 1 1 calc R . .
C8 C 0.3213(3) 0.4401(3) 0.4270(2) 0.0388(10) Uani 1 1 d . . .
C9 C 0.3556(4) 0.3626(4) 0.3802(2) 0.0472(11) Uani 1 1 d . . .
H9 H 0.3243 0.3710 0.3292 0.057 Uiso 1 1 calc R . .
C10 C 0.4315(4) 0.2779(4) 0.4072(2) 0.0498(11) Uani 1 1 d . . .
H10 H 0.4527 0.2271 0.3751 0.060 Uiso 1 1 calc R . .
C11 C 0.4797(3) 0.2640(3) 0.4825(2) 0.0429(10) Uani 1 1 d . . .
H11 H 0.5326 0.2035 0.5009 0.051 Uiso 1 1 calc R . .
C12 C 0.4510(3) 0.3365(3) 0.5290(2) 0.0369(10) Uani 1 1 d . . .
H12 H 0.4858 0.3263 0.5797 0.044 Uiso 1 1 calc R . .
C13 C 0.3702(3) 0.4272(3) 0.50389(19) 0.0330(9) Uani 1 1 d . . .
C14 C 0.3381(3) 0.5039(3) 0.55069(18) 0.0317(9) Uani 1 1 d . . .
C15 C 0.3832(3) 0.4849(3) 0.63122(17) 0.0324(9) Uani 1 1 d . . .
H15A H 0.3831 0.5538 0.6572 0.039 Uiso 1 1 calc R . .
H15B H 0.4728 0.4568 0.6442 0.039 Uiso 1 1 calc R . .
C16 C 0.1696(3) 0.4534(3) 0.6547(2) 0.0433(10) Uani 1 1 d . . .
H16A H 0.1835 0.5090 0.6924 0.065 Uiso 1 1 calc R . .
H16B H 0.1125 0.3974 0.6648 0.065 Uiso 1 1 calc R . .
H16C H 0.1296 0.4860 0.6074 0.065 Uiso 1 1 calc R . .
C17 C 0.3578(3) 0.3490(3) 0.72530(17) 0.0379(10) Uani 1 1 d . . .
H17A H 0.3860 0.4037 0.7639 0.045 Uiso 1 1 calc R . .
H17B H 0.2935 0.3017 0.7385 0.045 Uiso 1 1 calc R . .
C18 C 0.4731(3) 0.2824(3) 0.72038(18) 0.0349(10) Uani 1 1 d . . .
C19 C 0.5965(4) 0.3243(3) 0.75116(19) 0.0417(10) Uani 1 1 d . . .
H19 H 0.6061 0.3903 0.7773 0.050 Uiso 1 1 calc R . .
C20 C 0.7042(4) 0.2704(4) 0.7437(2) 0.0499(11) Uani 1 1 d . . .
H20 H 0.7879 0.2987 0.7652 0.060 Uiso 1 1 calc R . .
C21 C 0.6909(4) 0.1751(4) 0.7051(2) 0.0520(11) Uani 1 1 d . . .
H21 H 0.7650 0.1387 0.6989 0.062 Uiso 1 1 calc R . .
C22 C 0.5689(4) 0.1332(3) 0.6758(2) 0.0454(11) Uani 1 1 d . . .
H22 H 0.5612 0.0670 0.6501 0.055 Uiso 1 1 calc R . .
C23 C 0.4563(3) 0.1840(3) 0.68220(18) 0.0364(10) Uani 1 1 d . . .
C24 C 0.2043(3) 0.1758(3) 0.5260(2) 0.0374(10) Uani 1 1 d . . .
C25 C 0.1364(3) 0.2273(3) 0.4638(2) 0.0422(10) Uani 1 1 d . . .
H25 H 0.0964 0.2954 0.4647 0.051 Uiso 1 1 calc R . .
C26 C 0.1303(3) 0.1720(4) 0.3987(2) 0.0399(10) Uani 1 1 d . . .
C27 C 0.1880(4) 0.0747(4) 0.3955(2) 0.0526(11) Uani 1 1 d . . .
H27 H 0.1811 0.0413 0.3500 0.059(13) Uiso 1 1 calc R . .
C28 C 0.2565(4) 0.0252(3) 0.4587(2) 0.0517(11) Uani 1 1 d . . .
H28 H 0.2975 -0.0423 0.4575 0.062 Uiso 1 1 calc R . .
C29 C 0.2638(4) 0.0769(3) 0.5243(2) 0.0433(11) Uani 1 1 d . . .
C30 C 0.1344(4) 0.0491(3) 0.6797(2) 0.0554(12) Uani 1 1 d . . .
H30A H 0.0719 0.1085 0.6711 0.083 Uiso 1 1 calc R . .
H30B H 0.1209 0.0030 0.7186 0.083 Uiso 1 1 calc R . .
H30C H 0.1222 0.0064 0.6354 0.083 Uiso 1 1 calc R . .
B1 B 0.3166(4) 0.1306(3) 0.6455(2) 0.0402(12) Uani 1 1 d . . .
O1 O 0.2258(2) 0.21249(18) 0.59515(13) 0.0393(7) Uani 1 1 d . . .
O2 O 0.3265(2) 0.04342(19) 0.59058(15) 0.0484(7) Uani 1 1 d . . .
O3 O 0.2616(2) 0.09131(19) 0.70023(12) 0.0444(7) Uani 1 1 d . . .
N1 N 0.2953(3) 0.4049(2) 0.65410(15) 0.0324(8) Uani 1 1 d . . .
H1N H 0.276(3) 0.351(3) 0.6187(18) 0.039 Uiso 1 1 d . . .
N2 N 0.0634(3) 0.2247(3) 0.3313(2) 0.0553(10) Uani 1 1 d . . .
O4 O 0.0138(3) 0.3145(3) 0.33473(14) 0.0658(9) Uani 1 1 d . . .
O5 O 0.0552(3) 0.1774(3) 0.27304(15) 0.0651(9) Uani 1 1 d . . .

loop_
_atom_site_aniso_label
_atom_site_aniso_U_11
_atom_site_aniso_U_22
_atom_site_aniso_U_33
_atom_site_aniso_U_23
_atom_site_aniso_U_13
_atom_site_aniso_U_12
C1 0.032(2) 0.035(3) 0.036(3) 0.002(2) 0.007(2) -0.0109(19)
C2 0.036(2) 0.040(3) 0.047(3) 0.011(3) 0.0067(19) -0.002(2)
C3 0.045(3) 0.044(3) 0.063(4) 0.006(2) 0.015(2) -0.001(2)
C4 0.037(3) 0.046(3) 0.078(4) 0.024(3) 0.007(3) 0.000(2)
C5 0.038(3) 0.058(3) 0.049(3) 0.019(3) -0.001(2) -0.012(2)
C6 0.034(2) 0.044(3) 0.038(3) 0.011(2) 0.002(2) -0.012(2)
C7 0.043(2) 0.054(3) 0.030(2) 0.006(3) 0.000(2) -0.019(2)
C8 0.039(2) 0.042(3) 0.034(3) -0.003(2) 0.008(2) -0.020(2)
C9 0.048(3) 0.060(3) 0.032(2) -0.008(3) 0.009(2) -0.024(3)
C10 0.047(3) 0.058(3) 0.048(3) -0.017(2) 0.019(2) -0.019(3)
C11 0.040(2) 0.042(3) 0.048(3) -0.004(2) 0.015(2) -0.0098(19)
C12 0.039(2) 0.039(3) 0.033(2) -0.002(2) 0.0096(19) -0.011(2)
C13 0.033(2) 0.035(3) 0.030(3) 0.002(2) 0.0074(18) -0.011(2)
C14 0.030(2) 0.032(2) 0.031(2) 0.004(2) 0.0048(18) -0.010(2)
C15 0.033(2) 0.027(2) 0.037(2) 0.0022(18) 0.0093(18) -0.0049(18)
C16 0.039(2) 0.042(2) 0.050(3) 0.007(2) 0.0154(19) 0.000(2)
C17 0.048(2) 0.038(2) 0.026(2) 0.0040(18) 0.0061(18) -0.005(2)
C18 0.037(3) 0.037(3) 0.028(2) 0.0103(19) 0.0048(18) 0.000(2)
C19 0.043(3) 0.043(2) 0.035(2) 0.0074(19) 0.003(2) -0.003(2)
C20 0.037(3) 0.057(3) 0.049(3) 0.017(2) -0.001(2) -0.006(2)
C21 0.044(3) 0.052(3) 0.060(3) 0.020(3) 0.014(2) 0.011(2)
C22 0.054(3) 0.036(2) 0.046(3) 0.012(2) 0.014(2) 0.006(2)
C23 0.045(3) 0.033(2) 0.029(2) 0.011(2) 0.0070(18) 0.003(2)
C24 0.035(2) 0.041(3) 0.032(3) -0.001(2) 0.002(2) -0.012(2)
C25 0.034(2) 0.042(2) 0.048(3) 0.000(3) 0.009(2) -0.012(2)
C26 0.036(2) 0.057(3) 0.022(3) -0.002(2) -0.0008(19) -0.013(2)
C27 0.053(3) 0.050(3) 0.054(4) -0.012(3) 0.015(2) -0.011(2)
C28 0.061(3) 0.043(3) 0.052(3) -0.008(3) 0.016(2) -0.010(2)
C29 0.049(3) 0.037(3) 0.043(3) -0.001(3) 0.011(2) -0.013(2)
C30 0.051(3) 0.059(3) 0.050(3) 0.011(2) 0.003(2) -0.013(2)
B1 0.050(3) 0.031(3) 0.036(3) 0.005(2) 0.005(2) -0.001(2)
O1 0.0457(16) 0.0340(15) 0.0335(17) 0.0008(13) 0.0027(12) -0.0054(12)
O2 0.0650(18) 0.0346(16) 0.0424(19) 0.0009(14) 0.0088(15) -0.0005(13)
O3 0.0472(17) 0.0427(16) 0.0391(16) 0.0057(13) 0.0041(13) -0.0089(13)
N1 0.0374(19) 0.0304(19) 0.0281(19) 0.0008(15) 0.0067(15) -0.0022(16)
N2 0.044(2) 0.064(3) 0.057(3) -0.004(3) 0.013(2) -0.008(2)
O4 0.063(2) 0.076(2) 0.052(2) 0.0015(17) 0.0046(15) 0.0063(18)
O5 0.069(2) 0.094(2) 0.0305(18) -0.0201(17) 0.0100(14) -0.0036(17)

loop_
_atom_type_symbol
_atom_type_description
_atom_type_scat_dispersion_real
_atom_type_scat_dispersion_imag
_atom_type_scat_source
C C 0.0033 0.0016 'International Tables Vol C Tables 4.2.6.8 and 6.1.1.4'
H H 0.0000 0.0000 'International Tables Vol C Tables 4.2.6.8 and 6.1.1.4'
B B 0.0013 0.0007 'International Tables Vol C Tables 4.2.6.8 and 6.1.1.4'
N N 0.0061 0.0033 'International Tables Vol C Tables 4.2.6.8 and 6.1.1.4'
O O 0.0106 0.0060 'International Tables Vol C Tables 4.2.6.8 and 6.1.1.4'

loop_
_geom_angle_atom_site_label_1
_geom_angle_atom_site_label_2
_geom_angle_atom_site_label_3
_geom_angle
_geom_angle_site_symmetry_1
_geom_angle_site_symmetry_3
_geom_angle_publ_flag
C14 C1 C6 119.5(3) . . ?
C14 C1 C2 123.1(3) . . ?
C6 C1 C2 117.4(3) . . ?
C3 C2 C1 121.5(4) . . ?
C3 C2 H2 119.3 . . ?
C1 C2 H2 119.3 . . ?
C2 C3 C4 120.8(4) . . ?
C2 C3 H3 119.6 . . ?
C4 C3 H3 119.6 . . ?
C5 C4 C3 120.2(4) . . ?
C5 C4 H4 119.9 . . ?
C3 C4 H4 119.9 . . ?
C4 C5 C6 121.1(4) . . ?
C4 C5 H5 119.5 . . ?
C6 C5 H5 119.5 . . ?
C7 C6 C1 119.5(4) . . ?
C7 C6 C5 121.5(4) . . ?
C1 C6 C5 119.0(4) . . ?
C6 C7 C8 122.3(4) . . ?
C6 C7 H7 118.9 . . ?
C8 C7 H7 118.9 . . ?
C7 C8 C9 122.1(4) . . ?
C7 C8 C13 118.9(4) . . ?
C9 C8 C13 118.9(4) . . ?
C10 C9 C8 121.1(4) . . ?
C10 C9 H9 119.4 . . ?
C8 C9 H9 119.4 . . ?
C9 C10 C11 120.6(4) . . ?
C9 C10 H10 119.7 . . ?
C11 C10 H10 119.7 . . ?
C12 C11 C10 120.4(4) . . ?
C12 C11 H11 119.8 . . ?
C10 C11 H11 119.8 . . ?
C11 C12 C13 121.7(3) . . ?
C11 C12 H12 119.1 . . ?
C13 C12 H12 119.1 . . ?
C14 C13 C12 123.3(3) . . ?
C14 C13 C8 119.5(3) . . ?
C12 C13 C8 117.2(3) . . ?
C13 C14 C1 120.2(3) . . ?
C13 C14 C15 118.6(3) . . ?
C1 C14 C15 121.2(3) . . ?
C14 C15 N1 110.3(3) . . ?
C14 C15 H15A 109.6 . . ?
N1 C15 H15A 109.6 . . ?
C14 C15 H15B 109.6 . . ?
N1 C15 H15B 109.6 . . ?
H15A C15 H15B 108.1 . . ?
N1 C16 H16A 109.5 . . ?
N1 C16 H16B 109.5 . . ?
H16A C16 H16B 109.5 . . ?
N1 C16 H16C 109.5 . . ?
H16A C16 H16C 109.5 . . ?
H16B C16 H16C 109.5 . . ?
C18 C17 N1 111.4(3) . . ?
C18 C17 H17A 109.3 . . ?
N1 C17 H17A 109.3 . . ?
C18 C17 H17B 109.3 . . ?
N1 C17 H17B 109.3 . . ?
H17A C17 H17B 108.0 . . ?
C19 C18 C23 121.1(3) . . ?
C19 C18 C17 118.0(4) . . ?
C23 C18 C17 120.8(3) . . ?
C20 C19 C18 120.2(4) . . ?
C20 C19 H19 119.9 . . ?
C18 C19 H19 119.9 . . ?
C19 C20 C21 120.2(4) . . ?
C19 C20 H20 119.9 . . ?
C21 C20 H20 119.9 . . ?
C22 C21 C20 119.4(4) . . ?
C22 C21 H21 120.3 . . ?
C20 C21 H21 120.3 . . ?
C21 C22 C23 122.9(4) . . ?
C21 C22 H22 118.6 . . ?
C23 C22 H22 118.6 . . ?
C22 C23 C18 116.3(3) . . ?
C22 C23 B1 120.0(3) . . ?
C18 C23 B1 123.7(3) . . ?
O1 C24 C25 126.9(4) . . ?
O1 C24 C29 111.1(3) . . ?
C25 C24 C29 122.0(4) . . ?
C24 C25 C26 115.3(4) . . ?
C24 C25 H25 122.3 . . ?
C26 C25 H25 122.3 . . ?
C27 C26 C25 123.9(4) . . ?
C27 C26 N2 118.6(4) . . ?
C25 C26 N2 117.5(4) . . ?
C26 C27 C28 119.6(4) . . ?
C26 C27 H27 120.2 . . ?
C28 C27 H27 120.2 . . ?
C27 C28 C29 118.3(4) . . ?
C27 C28 H28 120.8 . . ?
C29 C28 H28 120.8 . . ?
O2 C29 C24 111.8(3) . . ?
O2 C29 C28 127.4(4) . . ?
C24 C29 C28 120.9(4) . . ?
O3 C30 H30A 109.5 . . ?
O3 C30 H30B 109.5 . . ?
H30A C30 H30B 109.5 . . ?
O3 C30 H30C 109.5 . . ?
H30A C30 H30C 109.5 . . ?
H30B C30 H30C 109.5 . . ?
O3 B1 O2 112.6(3) . . ?
O3 B1 O1 111.5(3) . . ?
O2 B1 O1 100.6(3) . . ?
O3 B1 C23 109.9(3) . . ?
O2 B1 C23 111.1(3) . . ?
O1 B1 C23 110.9(3) . . ?
C24 O1 B1 107.5(3) . . ?
C29 O2 B1 108.9(3) . . ?
C30 O3 B1 118.9(3) . . ?
C16 N1 C15 112.1(3) . . ?
C16 N1 C17 111.2(3) . . ?
C15 N1 C17 113.6(3) . . ?
C16 N1 H1N 106(2) . . ?
C15 N1 H1N 107(2) . . ?
C17 N1 H1N 106(2) . . ?
O5 N2 O4 122.8(4) . . ?
O5 N2 C26 119.0(4) . . ?
O4 N2 C26 118.1(4) . . ?

loop_
_geom_bond_atom_site_label_1
_geom_bond_atom_site_label_2
_geom_bond_distance
_geom_bond_site_symmetry_2
_geom_bond_publ_flag
C1 C14 1.414(5) . ?
C1 C6 1.428(5) . ?
C1 C2 1.432(5) . ?
C2 C3 1.353(5) . ?
C2 H2 0.9500 . ?
C3 C4 1.408(6) . ?
C3 H3 0.9500 . ?
C4 C5 1.350(6) . ?
C4 H4 0.9500 . ?
C5 C6 1.431(5) . ?
C5 H5 0.9500 . ?
C6 C7 1.381(5) . ?
C7 C8 1.394(5) . ?
C7 H7 0.9500 . ?
C8 C9 1.429(5) . ?
C8 C13 1.435(5) . ?
C9 C10 1.344(5) . ?
C9 H9 0.9500 . ?
C10 C11 1.407(5) . ?
C10 H10 0.9500 . ?
C11 C12 1.360(5) . ?
C11 H11 0.9500 . ?
C12 C13 1.423(5) . ?
C12 H12 0.9500 . ?
C13 C14 1.413(5) . ?
C14 C15 1.507(5) . ?
C15 N1 1.513(4) . ?
C15 H15A 0.9900 . ?
C15 H15B 0.9900 . ?
C16 N1 1.482(4) . ?
C16 H16A 0.9800 . ?
C16 H16B 0.9800 . ?
C16 H16C 0.9800 . ?
C17 C18 1.512(5) . ?
C17 N1 1.517(4) . ?
C17 H17A 0.9900 . ?
C17 H17B 0.9900 . ?
C18 C19 1.397(5) . ?
C18 C23 1.411(5) . ?
C19 C20 1.377(5) . ?
C19 H19 0.9500 . ?
C20 C21 1.382(6) . ?
C20 H20 0.9500 . ?
C21 C22 1.381(5) . ?
C21 H21 0.9500 . ?
C22 C23 1.398(5) . ?
C22 H22 0.9500 . ?
C23 B1 1.617(6) . ?
C24 O1 1.360(4) . ?
C24 C25 1.376(5) . ?
C24 C29 1.388(5) . ?
C25 C26 1.410(5) . ?
C25 H25 0.9500 . ?
C26 C27 1.367(5) . ?
C26 N2 1.454(5) . ?
C27 C28 1.380(5) . ?
C27 H27 0.9500 . ?
C28 C29 1.396(5) . ?
C28 H28 0.9500 . ?
C29 O2 1.334(4) . ?
C30 O3 1.417(4) . ?
C30 H30A 0.9800 . ?
C30 H30B 0.9800 . ?
C30 H30C 0.9800 . ?
B1 O3 1.421(5) . ?
B1 O2 1.532(5) . ?
B1 O1 1.552(5) . ?
N1 H1N 0.94(3) . ?
N2 O5 1.243(4) . ?
N2 O4 1.244(4) . ?

loop_
_geom_torsion_atom_site_label_1
_geom_torsion_atom_site_label_2
_geom_torsion_atom_site_label_3
_geom_torsion_atom_site_label_4
_geom_torsion
_geom_torsion_site_symmetry_1
_geom_torsion_site_symmetry_2
_geom_torsion_site_symmetry_3
_geom_torsion_site_symmetry_4
_geom_torsion_publ_flag
C14 C1 C2 C3 177.7(3) . . . . ?
C6 C1 C2 C3 0.1(5) . . . . ?
C1 C2 C3 C4 1.9(5) . . . . ?
C2 C3 C4 C5 -1.7(6) . . . . ?
C3 C4 C5 C6 -0.6(6) . . . . ?
C14 C1 C6 C7 -1.0(5) . . . . ?
C2 C1 C6 C7 176.6(3) . . . . ?
C14 C1 C6 C5 -179.9(3) . . . . ?
C2 C1 C6 C5 -2.2(5) . . . . ?
C4 C5 C6 C7 -176.4(3) . . . . ?
C4 C5 C6 C1 2.5(5) . . . . ?
C1 C6 C7 C8 -2.0(5) . . . . ?
C5 C6 C7 C8 176.8(3) . . . . ?
C6 C7 C8 C9 -176.6(3) . . . . ?
C6 C7 C8 C13 2.3(5) . . . . ?
C7 C8 C9 C10 179.6(3) . . . . ?
C13 C8 C9 C10 0.6(5) . . . . ?
C8 C9 C10 C11 -0.4(5) . . . . ?
C9 C10 C11 C12 -0.5(5) . . . . ?
C10 C11 C12 C13 1.1(5) . . . . ?
C11 C12 C13 C14 179.8(3) . . . . ?
C11 C12 C13 C8 -0.8(5) . . . . ?
C7 C8 C13 C14 0.4(5) . . . . ?
C9 C8 C13 C14 179.3(3) . . . . ?
C7 C8 C13 C12 -179.0(3) . . . . ?
C9 C8 C13 C12 -0.1(4) . . . . ?
C12 C13 C14 C1 176.0(3) . . . . ?
C8 C13 C14 C1 -3.3(5) . . . . ?
C12 C13 C14 C15 -4.6(5) . . . . ?
C8 C13 C14 C15 176.0(3) . . . . ?
C6 C1 C14 C13 3.6(5) . . . . ?
C2 C1 C14 C13 -173.9(3) . . . . ?
C6 C1 C14 C15 -175.7(3) . . . . ?
C2 C1 C14 C15 6.8(5) . . . . ?
C13 C14 C15 N1 -79.8(4) . . . . ?
C1 C14 C15 N1 99.5(3) . . . . ?
N1 C17 C18 C19 102.5(3) . . . . ?
N1 C17 C18 C23 -73.9(4) . . . . ?
C23 C18 C19 C20 0.9(5) . . . . ?
C17 C18 C19 C20 -175.5(3) . . . . ?
C18 C19 C20 C21 0.7(5) . . . . ?
C19 C20 C21 C22 -1.7(5) . . . . ?
C20 C21 C22 C23 1.1(6) . . . . ?
C21 C22 C23 C18 0.5(5) . . . . ?
C21 C22 C23 B1 179.3(3) . . . . ?
C19 C18 C23 C22 -1.5(5) . . . . ?
C17 C18 C23 C22 174.8(3) . . . . ?
C19 C18 C23 B1 179.8(3) . . . . ?
C17 C18 C23 B1 -3.9(5) . . . . ?
O1 C24 C25 C26 179.0(3) . . . . ?
C29 C24 C25 C26 0.8(5) . . . . ?
C24 C25 C26 C27 -0.8(5) . . . . ?
C24 C25 C26 N2 -177.9(3) . . . . ?
C25 C26 C27 C28 0.3(6) . . . . ?
N2 C26 C27 C28 177.4(3) . . . . ?
C26 C27 C28 C29 0.2(6) . . . . ?
O1 C24 C29 O2 0.0(4) . . . . ?
C25 C24 C29 O2 178.5(3) . . . . ?
O1 C24 C29 C28 -178.8(3) . . . . ?
C25 C24 C29 C28 -0.2(5) . . . . ?
C27 C28 C29 O2 -178.8(3) . . . . ?
C27 C28 C29 C24 -0.3(5) . . . . ?
C22 C23 B1 O3 110.2(4) . . . . ?
C18 C23 B1 O3 -71.1(4) . . . . ?
C22 C23 B1 O2 -15.0(5) . . . . ?
C18 C23 B1 O2 163.6(3) . . . . ?
C22 C23 B1 O1 -126.0(3) . . . . ?
C18 C23 B1 O1 52.7(4) . . . . ?
C25 C24 O1 B1 -175.3(3) . . . . ?
C29 C24 O1 B1 3.2(4) . . . . ?
O3 B1 O1 C24 -124.2(3) . . . . ?
O2 B1 O1 C24 -4.6(3) . . . . ?
C23 B1 O1 C24 113.0(3) . . . . ?
C24 C29 O2 B1 -3.2(4) . . . . ?
C28 C29 O2 B1 175.4(4) . . . . ?
O3 B1 O2 C29 123.5(3) . . . . ?
O1 B1 O2 C29 4.7(4) . . . . ?
C23 B1 O2 C29 -112.8(3) . . . . ?
O2 B1 O3 C30 -60.5(4) . . . . ?
O1 B1 O3 C30 51.6(4) . . . . ?
C23 B1 O3 C30 175.0(3) . . . . ?
C14 C15 N1 C16 -74.8(4) . . . . ?
C14 C15 N1 C17 158.0(3) . . . . ?
C18 C17 N1 C16 169.6(3) . . . . ?
C18 C17 N1 C15 -62.7(4) . . . . ?
C27 C26 N2 O5 3.6(5) . . . . ?
C25 C26 N2 O5 -179.2(3) . . . . ?
C27 C26 N2 O4 -178.3(3) . . . . ?
C25 C26 N2 O4 -1.1(5) . . . . ?
